data_1506361
loop_
_publ_author_name
'Ye, Kaiqi'
'Wang, Jia'
'Sun, Hui'
'Liu, Yu'
'Mu, Zhongcheng'
'Li, Fei'
'Jiang, Shimei'
'Zhang, Jingying'
'Zhang, Hongxing'
'Wang, Yue'
'Che, Chi-Ming'

_publ_section_title
;
 Supramolecular structures and assembly and luminescent properties of
 quinacridone derivatives.
;
_journal_issue 16
_journal_name_full 'The journal of physical chemistry. B'
_journal_page_first 8008
_journal_page_last 8016
_journal_paper_doi 10.1021/jp0444767
_journal_volume 109
_journal_year 2005
_chemical_formula_sum 'C28 H28 N2 O2'
_chemical_formula_weight 424.52
_chemical_name_common 5,12-Dibutyl-quinacridone
_chemical_name_systematic
; 
 ? 
;
_space_group_IT_number 14
_symmetry_cell_setting monoclinic
_symmetry_space_group_name_Hall '-P 2yn'
_symmetry_space_group_name_H-M 'P 1 21/n 1'
_atom_sites_solution_hydrogens geom
_atom_sites_solution_primary direct
_atom_sites_solution_secondary difmap
_audit_creation_method SHELXL-97
_cell_angle_alpha 90.00
_cell_angle_beta 93.091(2)
_cell_angle_gamma 90.00
_cell_formula_units_Z 4
_cell_length_a 7.4962(2)
_cell_length_b 14.7065(4)
_cell_length_c 19.2131(4)
_cell_measurement_reflns_used 10617
_cell_measurement_temperature 293(2)
_cell_measurement_theta_max 27.46
_cell_measurement_theta_min 1.74
_cell_volume 2115.03(9)
_computing_cell_refinement PROCESS-AUTO
_computing_data_collection PROCESS-AUTO
_computing_data_reduction PROCESS-AUTO
_computing_molecular_graphics 'SHELXL-97 (Sheldrick, 1997)'
_computing_publication_material 'SHELXL-97 (Sheldrick, 1997)'
_computing_structure_refinement 'SHELXL-97 (Sheldrick, 1997)'
_computing_structure_solution 'SHELXS-97 (Sheldrick, 1990)'
_diffrn_ambient_temperature 293(2)
_diffrn_detector_area_resol_mean none
_diffrn_measured_fraction_theta_full 0.915
_diffrn_measured_fraction_theta_max 0.915
_diffrn_measurement_device_type 'Omega scan'
_diffrn_measurement_method 10.0
_diffrn_radiation_monochromator graphite
_diffrn_radiation_source 'fine-focus sealed tube'
_diffrn_radiation_type MoK\a
_diffrn_radiation_wavelength 0.71073
_diffrn_reflns_av_R_equivalents 0.0235
_diffrn_reflns_av_sigmaI/netI 0.0430
_diffrn_reflns_limit_h_max 9
_diffrn_reflns_limit_h_min -9
_diffrn_reflns_limit_k_max 19
_diffrn_reflns_limit_k_min -17
_diffrn_reflns_limit_l_max 24
_diffrn_reflns_limit_l_min -24
_diffrn_reflns_number 7978
_diffrn_reflns_theta_full 27.46
_diffrn_reflns_theta_max 27.46
_diffrn_reflns_theta_min 1.74
_diffrn_standards_decay_% none
_diffrn_standards_interval_count none
_diffrn_standards_interval_time none
_diffrn_standards_number none
_exptl_absorpt_coefficient_mu 0.084
_exptl_absorpt_correction_T_max 0.9856
_exptl_absorpt_correction_T_min 0.9611
_exptl_absorpt_correction_type multi-scan
_exptl_absorpt_process_details 'Higash,T(1995) Progrom for Absorption Correcttion'
_exptl_crystal_colour red
_exptl_crystal_density_diffrn 1.333
_exptl_crystal_density_meas ?
_exptl_crystal_density_method 'not measured'
_exptl_crystal_description chunk
_exptl_crystal_F_000 904
_exptl_crystal_size_max 0.48
_exptl_crystal_size_mid 0.18
_exptl_crystal_size_min 0.17
_refine_diff_density_max 0.355
_refine_diff_density_min -0.449
_refine_diff_density_rms 0.122
_refine_ls_extinction_coef 0
_refine_ls_extinction_method none
_refine_ls_goodness_of_fit_ref 0.947
_refine_ls_hydrogen_treatment mixed
_refine_ls_matrix_type full
_refine_ls_number_parameters 289
_refine_ls_number_reflns 4430
_refine_ls_number_restraints 0
_refine_ls_restrained_S_all 0.947
_refine_ls_R_factor_all 0.0763
_refine_ls_R_factor_gt 0.0491
_refine_ls_shift/su_max 0.001
_refine_ls_shift/su_mean 0.000
_refine_ls_structure_factor_coef Fsqd
_refine_ls_weighting_details 'calc w=1/[\s^2^(Fo^2^)+(0.0834P)^2^+0.0000P] where P=(Fo^2^+2Fc^2^)/3'
_refine_ls_weighting_scheme calc
_refine_ls_wR_factor_gt 0.1283
_refine_ls_wR_factor_ref 0.1361
_reflns_number_gt 2808
_reflns_number_total 4430
_reflns_threshold_expression >2sigma(I)
_cod_data_source_file jp0444767si20041205_074044.cif
_cod_data_source_block 1
_cod_depositor_comments
;
The following automatic conversions were performed:

'_symmetry_cell_setting' value 'Monoclinic' changed to 'monoclinic'
according to /home/saulius/struct/CIF-dictionaries/cif_core.dic
dictionary named 'cif_core.dic' version 2.4.1 from 2010-06-29.

Automatic conversion script
Id: cif_fix_values 1715 2011-07-08 13:25:40Z adriana 

The following automatic conversions were performed:

'_exptl_crystal_density_meas' value 'none' was changed to '?' - the
value is perceived as not measured.

Automatic conversion script
Id: cif_fix_values 3008 2015-01-20 13:52:24Z robertas 
;
_cod_original_sg_symbol_H-M P2(1)/n
_cod_database_code 1506361

loop_
_symmetry_equiv_pos_as_xyz
'x, y, z'
'-x+1/2, y+1/2, -z+1/2'
'-x, -y, -z'
'x-1/2, -y-1/2, z-1/2'

loop_
_atom_site_label
_atom_site_type_symbol
_atom_site_fract_x
_atom_site_fract_y
_atom_site_fract_z
_atom_site_U_iso_or_equiv
_atom_site_adp_type
_atom_site_occupancy
_atom_site_symmetry_multiplicity
_atom_site_calc_flag
N1 N 0.22280(18) 0.38403(9) 0.02427(8) 0.0238(3) Uani 1 1 d
O1 O 0.24577(17) 0.65514(8) -0.02694(7) 0.0319(3) Uani 1 1 d
C1 C 0.2452(2) 0.57298(11) -0.01291(9) 0.0233(4) Uani 1 1 d
C2 C 0.1754(2) 0.50408(11) -0.06180(9) 0.0240(4) Uani 1 1 d
C3 C 0.1159(2) 0.53027(13) -0.12975(10) 0.0293(4) Uani 1 1 d
H3 H 0.1206 0.5913 -0.1422 0.080 Uiso 1 1 calc
C4 C 0.0512(2) 0.46791(13) -0.17791(10) 0.0325(4) Uani 1 1 d
H4 H 0.0124 0.4863 -0.2225 0.080 Uiso 1 1 calc
C5 C 0.0445(2) 0.37645(13) -0.15882(10) 0.0308(4) Uani 1 1 d
H5 H 0.0019 0.3337 -0.1913 0.080 Uiso 1 1 calc
C6 C 0.1000(2) 0.34832(12) -0.09270(10) 0.0276(4) Uani 1 1 d
H6 H 0.0937 0.2871 -0.0811 0.080 Uiso 1 1 calc
C7 C 0.1663(2) 0.41178(11) -0.04234(9) 0.0228(4) Uani 1 1 d
C8 C 0.3085(2) 0.44438(11) 0.07081(9) 0.0215(4) Uani 1 1 d
C9 C 0.3179(2) 0.53805(11) 0.05480(9) 0.0215(4) Uani 1 1 d
C10 C 0.3948(2) 0.59883(11) 0.10307(9) 0.0240(4) Uani 1 1 d
H10 H 0.3976 0.6603 0.0917 0.080 Uiso 1 1 calc
C11 C 0.1888(2) 0.29063(11) 0.04758(9) 0.0250(4) Uani 1 1 d
H11A H 0.0788 0.2688 0.0245 0.080 Uiso 1 1 calc
H11B H 0.1727 0.2911 0.0973 0.080 Uiso 1 1 calc
C12 C 0.3396(2) 0.22528(12) 0.03250(10) 0.0294(4) Uani 1 1 d
H12A H 0.4524 0.2514 0.0497 0.080 Uiso 1 1 calc
H12B H 0.3441 0.2176 -0.0175 0.080 Uiso 1 1 calc
C13 C 0.3164(3) 0.13244(12) 0.06617(11) 0.0349(5) Uani 1 1 d
H13A H 0.1977 0.1098 0.0532 0.080 Uiso 1 1 calc
H13B H 0.4019 0.0905 0.0478 0.080 Uiso 1 1 calc
C14 C 0.3415(3) 0.13363(14) 0.14519(12) 0.0413(5) Uani 1 1 d
H14A H 0.3254 0.0733 0.1630 0.080 Uiso 1 1 calc
H14B H 0.2552 0.1737 0.1640 0.080 Uiso 1 1 calc
H14C H 0.4597 0.1546 0.1585 0.080 Uiso 1 1 calc
N2 N 0.54330(18) 0.63175(9) 0.21684(8) 0.0240(3) Uani 1 1 d
O2 O 0.55958(18) 0.35813(8) 0.26014(7) 0.0371(3) Uani 1 1 d
C15 C 0.5442(2) 0.44057(11) 0.24878(9) 0.0256(4) Uani 1 1 d
C16 C 0.5974(2) 0.50945(12) 0.30053(9) 0.0250(4) Uani 1 1 d
C17 C 0.6499(2) 0.48189(13) 0.36908(10) 0.0322(4) Uani 1 1 d
H17 H 0.6519 0.4203 0.3800 0.080 Uiso 1 1 calc
C18 C 0.6978(3) 0.54412(14) 0.41985(10) 0.0367(5) Uani 1 1 d
H18 H 0.7300 0.5251 0.4649 0.080 Uiso 1 1 calc
C19 C 0.6977(2) 0.63649(13) 0.40299(10) 0.0334(4) Uani 1 1 d
H19 H 0.7300 0.6790 0.4372 0.080 Uiso 1 1 calc
C20 C 0.6507(2) 0.66554(12) 0.33650(10) 0.0299(4) Uani 1 1 d
H20 H 0.6542 0.7273 0.3262 0.080 Uiso 1 1 calc
C21 C 0.5969(2) 0.60291(11) 0.28342(9) 0.0243(4) Uani 1 1 d
C22 C 0.4675(2) 0.57098(11) 0.16777(9) 0.0221(4) Uani 1 1 d
C23 C 0.4644(2) 0.47651(11) 0.18267(9) 0.0223(4) Uani 1 1 d
C24 C 0.3862(2) 0.41558(11) 0.13470(9) 0.0237(4) Uani 1 1 d
H24 H 0.3857 0.3539 0.1455 0.080 Uiso 1 1 calc
C25 C 0.5561(2) 0.72853(11) 0.19775(9) 0.0257(4) Uani 1 1 d
H25A H 0.5717 0.7331 0.1481 0.080 Uiso 1 1 calc
H25B H 0.6611 0.7545 0.2218 0.080 Uiso 1 1 calc
C26 C 0.3923(2) 0.78392(12) 0.21556(9) 0.0282(4) Uani 1 1 d
H26A H 0.2853 0.7494 0.2027 0.080 Uiso 1 1 calc
H26B H 0.3952 0.7941 0.2655 0.080 Uiso 1 1 calc
C27 C 0.3838(3) 0.87522(12) 0.17828(10) 0.0329(4) Uani 1 1 d
H27A H 0.3068 0.9157 0.2029 0.080 Uiso 1 1 calc
H27B H 0.5024 0.9018 0.1801 0.080 Uiso 1 1 calc
C28 C 0.3147(4) 0.86888(16) 0.10271(12) 0.0554(7) Uani 1 1 d
H28A H 0.3127 0.9284 0.0822 0.080 Uiso 1 1 calc
H28B H 0.1960 0.8442 0.1005 0.080 Uiso 1 1 calc
H28C H 0.3917 0.8300 0.0776 0.080 Uiso 1 1 calc

loop_
_atom_site_aniso_label
_atom_site_aniso_U_11
_atom_site_aniso_U_22
_atom_site_aniso_U_33
_atom_site_aniso_U_23
_atom_site_aniso_U_13
_atom_site_aniso_U_12
N1 0.0274(7) 0.0207(7) 0.0228(8) 0.0026(6) -0.0020(6) -0.0007(6)
O1 0.0385(7) 0.0241(7) 0.0326(8) 0.0076(6) -0.0023(6) 0.0016(5)
C1 0.0215(8) 0.0229(9) 0.0256(10) 0.0041(7) 0.0033(7) 0.0034(7)
C2 0.0204(8) 0.0274(9) 0.0242(10) 0.0029(7) 0.0021(7) 0.0033(7)
C3 0.0264(9) 0.0360(10) 0.0252(10) 0.0070(8) 0.0001(7) 0.0040(8)
C4 0.0299(9) 0.0442(12) 0.0231(10) 0.0027(8) -0.0017(8) 0.0037(8)
C5 0.0253(8) 0.0399(11) 0.0270(10) -0.0034(9) -0.0007(7) -0.0011(8)
C6 0.0264(9) 0.0289(9) 0.0274(10) -0.0007(8) -0.0001(7) -0.0002(7)
C7 0.0198(8) 0.0260(9) 0.0228(9) 0.0013(7) 0.0017(7) 0.0019(7)
C8 0.0215(8) 0.0200(8) 0.0231(9) -0.0008(7) 0.0020(7) 0.0020(7)
C9 0.0209(8) 0.0205(8) 0.0232(9) 0.0015(7) 0.0027(7) 0.0020(6)
C10 0.0232(8) 0.0200(8) 0.0290(10) 0.0027(7) 0.0033(7) 0.0023(7)
C11 0.0281(9) 0.0206(8) 0.0262(9) 0.0021(7) 0.0009(7) -0.0012(7)
C12 0.0302(9) 0.0268(9) 0.0314(11) -0.0009(8) 0.0028(8) 0.0039(7)
C13 0.0369(10) 0.0211(9) 0.0465(13) -0.0013(9) -0.0012(9) 0.0018(8)
C14 0.0442(11) 0.0349(11) 0.0450(13) 0.0099(10) 0.0056(10) 0.0070(9)
N2 0.0265(7) 0.0189(7) 0.0263(8) -0.0007(6) -0.0015(6) 0.0001(6)
O2 0.0524(8) 0.0234(7) 0.0341(8) 0.0035(6) -0.0108(6) 0.0044(6)
C15 0.0252(8) 0.0234(9) 0.0278(10) 0.0016(7) -0.0005(7) 0.0036(7)
C16 0.0242(8) 0.0254(9) 0.0251(10) 0.0010(7) -0.0007(7) 0.0024(7)
C17 0.0342(10) 0.0336(10) 0.0282(11) 0.0042(8) -0.0049(8) 0.0016(8)
C18 0.0418(11) 0.0403(11) 0.0270(11) 0.0007(9) -0.0070(9) -0.0001(9)
C19 0.0323(10) 0.0370(10) 0.0300(11) -0.0072(9) -0.0049(8) 0.0026(8)
C20 0.0279(9) 0.0280(9) 0.0332(11) -0.0035(8) -0.0034(8) 0.0027(7)
C21 0.0204(8) 0.0266(9) 0.0255(10) -0.0006(7) -0.0006(7) 0.0016(7)
C22 0.0206(8) 0.0205(8) 0.0252(10) -0.0015(7) 0.0020(7) 0.0010(7)
C23 0.0214(8) 0.0213(8) 0.0240(9) 0.0010(7) 0.0005(7) 0.0021(7)
C24 0.0256(8) 0.0197(8) 0.0258(10) 0.0012(7) 0.0015(7) 0.0016(7)
C25 0.0282(9) 0.0208(9) 0.0280(10) 0.0001(7) 0.0006(7) -0.0023(7)
C26 0.0325(10) 0.0235(9) 0.0288(10) 0.0016(7) 0.0042(8) 0.0029(7)
C27 0.0434(10) 0.0224(9) 0.0331(11) -0.0004(8) 0.0050(8) 0.0031(8)
C28 0.0857(18) 0.0425(13) 0.0372(14) 0.0052(11) -0.0039(12) 0.0208(13)

loop_
_atom_type_symbol
_atom_type_description
_atom_type_scat_dispersion_real
_atom_type_scat_dispersion_imag
_atom_type_scat_source
C C 0.0033 0.0016 'International Tables Vol C Tables 4.2.6.8 and 6.1.1.4'
H H 0.0000 0.0000 'International Tables Vol C Tables 4.2.6.8 and 6.1.1.4'
N N 0.0061 0.0033 'International Tables Vol C Tables 4.2.6.8 and 6.1.1.4'
O O 0.0106 0.0060 'International Tables Vol C Tables 4.2.6.8 and 6.1.1.4'

loop_
_geom_angle_atom_site_label_1
_geom_angle_atom_site_label_2
_geom_angle_atom_site_label_3
_geom_angle
C7 N1 C8 120.81(14)
C7 N1 C11 120.41(14)
C8 N1 C11 118.77(14)
O1 C1 C2 122.88(16)
O1 C1 C9 121.76(16)
C2 C1 C9 115.36(14)
C3 C2 C7 119.39(16)
C3 C2 C1 119.39(16)
C7 C2 C1 121.22(15)
C4 C3 C2 121.62(17)
C3 C4 C5 118.88(18)
C6 C5 C4 121.20(17)
C5 C6 C7 120.63(17)
N1 C7 C2 120.72(15)
N1 C7 C6 121.01(15)
C2 C7 C6 118.27(16)
N1 C8 C24 121.84(15)
N1 C8 C9 120.55(15)
C24 C8 C9 117.61(15)
C10 C9 C8 120.33(16)
C10 C9 C1 118.97(15)
C8 C9 C1 120.70(16)
C9 C10 C22 122.33(15)
N1 C11 C12 112.88(14)
C11 C12 C13 112.43(14)
C14 C13 C12 113.75(16)
C21 N2 C22 120.92(14)
C21 N2 C25 120.35(14)
C22 N2 C25 118.64(14)
O2 C15 C16 122.74(16)
O2 C15 C23 122.28(16)
C16 C15 C23 114.95(14)
C21 C16 C17 119.52(17)
C21 C16 C15 121.29(16)
C17 C16 C15 119.20(16)
C18 C17 C16 121.37(18)
C17 C18 C19 119.17(18)
C20 C19 C18 120.97(18)
C19 C20 C21 121.05(17)
N2 C21 C16 120.60(16)
N2 C21 C20 121.50(16)
C16 C21 C20 117.89(16)
C10 C22 N2 122.67(15)
C10 C22 C23 117.29(15)
N2 C22 C23 120.04(15)
C24 C23 C22 120.50(16)
C24 C23 C15 118.49(15)
C22 C23 C15 121.01(15)
C23 C24 C8 121.86(15)
N2 C25 C26 113.26(13)
C27 C26 C25 112.27(14)
C28 C27 C26 113.55(16)

loop_
_geom_bond_atom_site_label_1
_geom_bond_atom_site_label_2
_geom_bond_distance
N1 C7 1.388(2)
N1 C8 1.392(2)
N1 C11 1.471(2)
O1 C1 1.2380(19)
C1 C2 1.459(2)
C1 C9 1.476(2)
C2 C3 1.410(2)
C2 C7 1.411(2)
C3 C4 1.373(3)
C4 C5 1.396(3)
C5 C6 1.379(3)
C6 C7 1.415(2)
C8 C24 1.396(2)
C8 C9 1.414(2)
C9 C10 1.390(2)
C10 C22 1.392(2)
C11 C12 1.523(2)
C12 C13 1.525(3)
C13 C14 1.520(3)
N2 C21 1.387(2)
N2 C22 1.397(2)
N2 C25 1.474(2)
O2 C15 1.236(2)
C15 C16 1.460(2)
C15 C23 1.473(2)
C16 C21 1.413(2)
C16 C17 1.414(3)
C17 C18 1.371(3)
C18 C19 1.396(3)
C19 C20 1.375(3)
C20 C21 1.417(2)
C22 C23 1.419(2)
C23 C24 1.392(2)
C25 C26 1.528(2)
C26 C27 1.521(2)
C27 C28 1.518(3)

loop_
_geom_hbond_atom_site_label_D
_geom_hbond_atom_site_label_H
_geom_hbond_atom_site_label_A
_geom_hbond_distance_DH
_geom_hbond_distance_HA
_geom_hbond_distance_DA
_geom_hbond_angle_DHA
_geom_hbond_site_symmetry_A
C19 H19 O1 0.93 2.54 3.359(2) 147.7 4_676

loop_
_cod_related_entry_id
_cod_related_entry_database
_cod_related_entry_code
1 ChemSpider 19615441
